data_4067335
loop_
_publ_author_name
'Champouret, Yohan'
'MacLeod, K. Cory'
'Baisch, Ulrich'
'Patrick, Brian O.'
'Smith, Kevin M.'
'Poli, Rinaldo'

_publ_section_title
;
 Cyclopentadienyl Chromium \b-Diketiminate Complexes: Initiators, Ligand
 Steric Effects, and Deactivation Processes in the Controlled Radical
 Polymerization of Vinyl Acetate
;
_journal_issue 1
_journal_name_full Organometallics
_journal_page_first 167
_journal_paper_doi 10.1021/om900869p
_journal_volume 29
_journal_year 2010
_chemical_formula_sum 'C29 H37 Cl Cr N2'
_chemical_formula_weight 501.06
_chemical_name_systematic
;
 ?
;
_space_group_IT_number 14
_symmetry_cell_setting monoclinic
_symmetry_space_group_name_Hall '-P 2ybc'
_symmetry_space_group_name_H-M 'P 1 21/c 1'
_atom_sites_solution_hydrogens geom
_atom_sites_solution_primary direct
_atom_sites_solution_secondary difmap
_audit_creation_method SHELXL-97
_cell_angle_alpha 90.00
_cell_angle_beta 112.8180(10)
_cell_angle_gamma 90.00
_cell_formula_units_Z 4
_cell_length_a 13.1109(3)
_cell_length_b 15.2995(3)
_cell_length_c 14.4144(3)
_cell_measurement_reflns_used 8447
_cell_measurement_temperature 173(2)
_cell_measurement_theta_max 27.32
_cell_measurement_theta_min 3.00
_cell_volume 2665.11(10)
_computing_structure_refinement 'SHELXL-97 (Sheldrick, 1997)'
_diffrn_ambient_temperature 173(2)
_diffrn_measured_fraction_theta_full 1.000
_diffrn_measured_fraction_theta_max 1.000
_diffrn_measurement_device_type 'Bruker X8 APEX II'
_diffrn_measurement_method 'area detector'
_diffrn_radiation_monochromator graphite
_diffrn_radiation_source 'fine-focus sealed tube'
_diffrn_radiation_type MoK\a
_diffrn_radiation_wavelength 0.71073
_diffrn_reflns_av_R_equivalents 0.0303
_diffrn_reflns_av_sigmaI/netI 0.0299
_diffrn_reflns_limit_h_max 17
_diffrn_reflns_limit_h_min -17
_diffrn_reflns_limit_k_max 19
_diffrn_reflns_limit_k_min -18
_diffrn_reflns_limit_l_max 18
_diffrn_reflns_limit_l_min -18
_diffrn_reflns_number 23828
_diffrn_reflns_theta_full 27.57
_diffrn_reflns_theta_max 27.57
_diffrn_reflns_theta_min 1.69
_exptl_absorpt_coefficient_mu 0.548
_exptl_absorpt_correction_T_max 0.936
_exptl_absorpt_correction_T_min 0.849
_exptl_absorpt_correction_type multi-scan
_exptl_crystal_colour black
_exptl_crystal_density_diffrn 1.249
_exptl_crystal_density_method 'not measured'
_exptl_crystal_description plate
_exptl_crystal_F_000 1064
_exptl_crystal_size_max 0.45
_exptl_crystal_size_mid 0.26
_exptl_crystal_size_min 0.12
_refine_diff_density_max 0.674
_refine_diff_density_min -0.483
_refine_diff_density_rms 0.064
_refine_ls_extinction_method none
_refine_ls_goodness_of_fit_ref 1.060
_refine_ls_hydrogen_treatment constr
_refine_ls_matrix_type full
_refine_ls_number_parameters 345
_refine_ls_number_reflns 6149
_refine_ls_number_restraints 19
_refine_ls_restrained_S_all 1.068
_refine_ls_R_factor_all 0.0528
_refine_ls_R_factor_gt 0.0399
_refine_ls_shift/su_max 1.476
_refine_ls_shift/su_mean 0.141
_refine_ls_structure_factor_coef Fsqd
_refine_ls_weighting_details 'calc w=1/[\s^2^(Fo^2^)+(0.0565P)^2^+1.4905P] where P=(Fo^2^+2Fc^2^)/3'
_refine_ls_weighting_scheme calc
_refine_ls_wR_factor_gt 0.1051
_refine_ls_wR_factor_ref 0.1130
_reflns_number_gt 4954
_reflns_number_total 6149
_reflns_threshold_expression >2sigma(I)
_cod_data_source_file om900869p_si_001.cif
_cod_data_source_block 6_ks078
_cod_original_sg_symbol_H-M 'P 21/c'
_cod_database_code 4067335

loop_
_symmetry_equiv_pos_as_xyz
'x, y, z'
'-x, y+1/2, -z+1/2'
'-x, -y, -z'
'x, -y-1/2, z-1/2'

loop_
_atom_site_label
_atom_site_type_symbol
_atom_site_fract_x
_atom_site_fract_y
_atom_site_fract_z
_atom_site_U_iso_or_equiv
_atom_site_adp_type
_atom_site_occupancy
_atom_site_symmetry_multiplicity
_atom_site_calc_flag
_atom_site_refinement_flags
_atom_site_disorder_assembly
_atom_site_disorder_group
C1 C 0.23208(18) 0.34061(15) 0.59043(16) 0.0320(5) Uani 1 1 d . . .
H1A H 0.2778 0.2882 0.6146 0.048 Uiso 1 1 calc R . .
H1B H 0.2345 0.3758 0.6481 0.048 Uiso 1 1 calc R . .
H1C H 0.2605 0.3751 0.5484 0.048 Uiso 1 1 calc R . .
C2 C 0.11372(16) 0.31385(12) 0.52901(14) 0.0234(4) Uani 1 1 d . . .
C3 C 0.03069(17) 0.35895(13) 0.54704(15) 0.0271(4) Uani 1 1 d . . .
H3 H 0.0535 0.3918 0.6077 0.032 Uiso 1 1 calc R . .
C4 C -0.08224(17) 0.36133(13) 0.48605(15) 0.0255(4) Uani 1 1 d . . .
C5 C -0.1504(2) 0.43217(14) 0.50691(18) 0.0352(5) Uani 1 1 d . . .
H5A H -0.1794 0.4714 0.4487 0.053 Uiso 1 1 calc R . .
H5B H -0.1040 0.4655 0.5664 0.053 Uiso 1 1 calc R . .
H5C H -0.2121 0.4057 0.5192 0.053 Uiso 1 1 calc R . .
C6 C 0.18545(15) 0.22362(13) 0.43472(14) 0.0236(4) Uani 1 1 d . . .
C7 C 0.24222(16) 0.14659(14) 0.47635(15) 0.0279(4) Uani 1 1 d . . .
C8 C 0.32488(18) 0.11867(16) 0.44487(18) 0.0364(5) Uani 1 1 d . . .
H8 H 0.3633 0.0659 0.4714 0.044 Uiso 1 1 calc R . .
C9 C 0.35228(19) 0.16554(18) 0.37639(19) 0.0416(6) Uani 1 1 d . . .
H9 H 0.4083 0.1449 0.3554 0.050 Uiso 1 1 calc R . .
C10 C 0.29755(18) 0.24306(17) 0.33839(17) 0.0370(5) Uani 1 1 d . . .
H10 H 0.3179 0.2762 0.2925 0.044 Uiso 1 1 calc R . .
C11 C 0.21324(17) 0.27342(14) 0.36604(15) 0.0276(4) Uani 1 1 d . . .
C12 C 0.21645(19) 0.09429(15) 0.55269(18) 0.0371(5) Uani 1 1 d . . .
H12A H 0.1610 0.0497 0.5183 0.056 Uiso 1 1 calc R . .
H12B H 0.1874 0.1331 0.5907 0.056 Uiso 1 1 calc R . .
H12C H 0.2841 0.0659 0.5989 0.056 Uiso 1 1 calc R . .
C13 C 0.15420(19) 0.35672(15) 0.32107(17) 0.0355(5) Uani 1 1 d . . .
H13A H 0.0976 0.3689 0.3481 0.053 Uiso 0.50 1 calc PR . .
H13B H 0.1189 0.3506 0.2477 0.053 Uiso 0.50 1 calc PR . .
H13C H 0.2075 0.4050 0.3380 0.053 Uiso 0.50 1 calc PR . .
H13D H 0.1851 0.3807 0.2745 0.053 Uiso 0.50 1 calc PR . .
H13E H 0.1638 0.3991 0.3748 0.053 Uiso 0.50 1 calc PR . .
H13F H 0.0752 0.3447 0.2845 0.053 Uiso 0.50 1 calc PR . .
C14 C -0.24166(17) 0.32368(13) 0.34039(16) 0.0273(4) Uani 1 1 d . . .
C15 C -0.25781(19) 0.37685(15) 0.25636(17) 0.0342(5) Uani 1 1 d . . .
C16 C -0.3642(2) 0.3833(2) 0.1822(2) 0.0537(7) Uani 1 1 d . . .
H16 H -0.3764 0.4178 0.1240 0.064 Uiso 1 1 calc R . .
C17 C -0.4521(2) 0.3405(2) 0.1921(2) 0.0662(9) Uani 1 1 d . . .
H17 H -0.5238 0.3441 0.1400 0.079 Uiso 1 1 calc R . .
C18 C -0.4358(2) 0.2927(2) 0.2771(2) 0.0535(7) Uani 1 1 d . . .
H18 H -0.4974 0.2654 0.2843 0.064 Uiso 1 1 calc R . .
C19 C -0.33139(18) 0.28309(16) 0.35299(18) 0.0361(5) Uani 1 1 d . . .
C20 C -0.1630(2) 0.42403(16) 0.24410(18) 0.0383(5) Uani 1 1 d . . .
H20A H -0.1149 0.3816 0.2301 0.057 Uiso 1 1 calc R . .
H20B H -0.1205 0.4558 0.3062 0.057 Uiso 1 1 calc R . .
H20C H -0.1920 0.4654 0.1881 0.057 Uiso 1 1 calc R . .
C21 C -0.3171(2) 0.23015(19) 0.4449(2) 0.0441(6) Uani 1 1 d . . .
H21A H -0.3870 0.2290 0.4547 0.066 Uiso 1 1 calc R . .
H21B H -0.2593 0.2565 0.5038 0.066 Uiso 1 1 calc R . .
H21C H -0.2957 0.1703 0.4360 0.066 Uiso 1 1 calc R . .
C22 C -0.0715(17) 0.0631(12) 0.3231(18) 0.040(3) Uani 0.67(3) 1 d PD A 1
H22 H -0.0474 0.0118 0.3627 0.048 Uiso 0.67(3) 1 calc PR A 1
C23 C -0.0079(9) 0.1152(14) 0.2866(17) 0.037(3) Uani 0.67(3) 1 d PD A 1
H23 H 0.0671 0.1052 0.2967 0.044 Uiso 0.67(3) 1 calc PR A 1
C24 C -0.0721(16) 0.1833(11) 0.2337(16) 0.037(3) Uani 0.67(3) 1 d PD A 1
H24 H -0.0491 0.2288 0.2013 0.045 Uiso 0.67(3) 1 calc PR A 1
C25 C -0.1764(13) 0.1740(13) 0.2359(16) 0.039(3) Uani 0.67(3) 1 d PD A 1
H25 H -0.2371 0.2123 0.2046 0.047 Uiso 0.67(3) 1 calc PR A 1
C26 C -0.1780(14) 0.1005(12) 0.2905(15) 0.039(3) Uani 0.67(3) 1 d PD A 1
H26 H -0.2391 0.0792 0.3037 0.047 Uiso 0.67(3) 1 calc PR A 1
N1 N 0.09410(13) 0.25209(10) 0.45946(11) 0.0216(3) Uani 1 1 d . A .
N2 N -0.13018(13) 0.30643(10) 0.40980(12) 0.0232(3) Uani 1 1 d . A .
Cr1 Cr -0.05582(2) 0.195355(19) 0.39311(2) 0.01944(10) Uani 1 1 d . . .
Cl1 Cl -0.05432(4) 0.13572(3) 0.54073(4) 0.02907(13) Uani 1 1 d . A .
C22B C -0.044(3) 0.069(2) 0.316(3) 0.048(9) Uani 0.33(3) 1 d PD A 2
H22B H 0.0014 0.0220 0.3530 0.058 Uiso 0.33(3) 1 calc PR A 2
C23B C -0.012(2) 0.137(3) 0.268(4) 0.048(9) Uani 0.33(3) 1 d PD A 2
H23B H 0.0594 0.1433 0.2662 0.057 Uiso 0.33(3) 1 calc PR A 2
C24B C -0.099(3) 0.193(2) 0.225(3) 0.035(6) Uani 0.33(3) 1 d PD A 2
H24B H -0.0977 0.2460 0.1925 0.042 Uiso 0.33(3) 1 calc PR A 2
C25B C -0.1894(19) 0.156(3) 0.239(3) 0.044(8) Uani 0.33(3) 1 d PD A 2
H25B H -0.2628 0.1786 0.2117 0.052 Uiso 0.33(3) 1 calc PR A 2
C26B C -0.155(3) 0.083(2) 0.299(3) 0.038(7) Uani 0.33(3) 1 d PD A 2
H26B H -0.1993 0.0479 0.3233 0.045 Uiso 0.33(3) 1 calc PR A 2
C27 C 0.4839(8) 0.4662(5) 0.5301(5) 0.120(2) Uiso 0.693(9) 1 d PD . 1
H27A H 0.5106 0.4072 0.5226 0.144 Uiso 0.693(9) 1 calc PR . 1
H27B H 0.4028 0.4644 0.5113 0.144 Uiso 0.693(9) 1 calc PR . 1
C28 C 0.5447(6) 0.5025(6) 0.6365(5) 0.118(3) Uiso 0.693(9) 1 d PD . 1
H28A H 0.6254 0.4944 0.6566 0.142 Uiso 0.693(9) 1 calc PR . 1
H28B H 0.5300 0.5659 0.6366 0.142 Uiso 0.693(9) 1 calc PR . 1
C29 C 0.5092(10) 0.4583(7) 0.7107(6) 0.132(3) Uiso 0.693(9) 1 d PD . 1
H29A H 0.5519 0.4813 0.7782 0.198 Uiso 0.693(9) 1 calc PR . 1
H29B H 0.5221 0.3952 0.7097 0.198 Uiso 0.693(9) 1 calc PR . 1
H29C H 0.4303 0.4691 0.6933 0.198 Uiso 0.693(9) 1 calc PR . 1
C27B C 0.4827(17) 0.5059(9) 0.5432(10) 0.120(2) Uiso 0.307(9) 1 d PD . 2
H27C H 0.4019 0.5151 0.5202 0.144 Uiso 0.307(9) 1 calc PR . 2
H27D H 0.5222 0.5553 0.5868 0.144 Uiso 0.307(9) 1 calc PR . 2
C28B C 0.5183(15) 0.4175(8) 0.5969(9) 0.116(6) Uiso 0.307(9) 1 d PD . 2
H28C H 0.4637 0.3715 0.5624 0.139 Uiso 0.307(9) 1 calc PR . 2
H28D H 0.5915 0.3998 0.5984 0.139 Uiso 0.307(9) 1 calc PR . 2
C29B C 0.524(2) 0.4327(17) 0.7041(10) 0.132(3) Uiso 0.307(9) 1 d PD . 2
H29D H 0.5251 0.3762 0.7366 0.198 Uiso 0.307(9) 1 calc PR . 2
H29E H 0.4583 0.4657 0.7009 0.198 Uiso 0.307(9) 1 calc PR . 2
H29F H 0.5906 0.4657 0.7430 0.198 Uiso 0.307(9) 1 calc PR . 2

loop_
_atom_site_aniso_label
_atom_site_aniso_U_11
_atom_site_aniso_U_22
_atom_site_aniso_U_33
_atom_site_aniso_U_23
_atom_site_aniso_U_13
_atom_site_aniso_U_12
C1 0.0330(11) 0.0323(11) 0.0270(10) -0.0027(9) 0.0078(9) -0.0040(9)
C2 0.0292(10) 0.0227(10) 0.0191(9) 0.0030(7) 0.0103(8) -0.0028(7)
C3 0.0386(11) 0.0241(10) 0.0229(10) -0.0032(8) 0.0167(9) -0.0029(8)
C4 0.0363(11) 0.0208(9) 0.0270(10) 0.0029(8) 0.0208(9) 0.0003(8)
C5 0.0481(13) 0.0268(11) 0.0392(12) 0.0005(9) 0.0261(11) 0.0066(9)
C6 0.0216(9) 0.0267(10) 0.0217(9) -0.0038(8) 0.0075(7) -0.0028(7)
C7 0.0225(9) 0.0300(11) 0.0270(10) -0.0037(8) 0.0049(8) -0.0018(8)
C8 0.0284(11) 0.0355(12) 0.0406(13) -0.0070(10) 0.0082(9) 0.0050(9)
C9 0.0312(11) 0.0544(15) 0.0447(14) -0.0097(12) 0.0210(10) 0.0028(11)
C10 0.0333(11) 0.0495(14) 0.0346(12) -0.0029(10) 0.0201(10) -0.0042(10)
C11 0.0276(10) 0.0333(11) 0.0236(10) -0.0032(8) 0.0116(8) -0.0045(8)
C12 0.0335(11) 0.0325(12) 0.0425(13) 0.0111(10) 0.0115(10) 0.0060(9)
C13 0.0386(12) 0.0392(13) 0.0331(11) 0.0084(10) 0.0189(10) -0.0010(10)
C14 0.0272(10) 0.0267(10) 0.0303(10) 0.0044(8) 0.0137(8) 0.0064(8)
C15 0.0369(12) 0.0311(11) 0.0368(12) 0.0106(9) 0.0165(10) 0.0093(9)
C16 0.0443(14) 0.0621(18) 0.0508(16) 0.0298(14) 0.0142(12) 0.0169(13)
C17 0.0323(13) 0.087(2) 0.067(2) 0.0323(18) 0.0051(13) 0.0134(14)
C18 0.0276(12) 0.0669(19) 0.0662(18) 0.0223(15) 0.0183(12) 0.0064(12)
C19 0.0290(11) 0.0406(13) 0.0427(13) 0.0095(10) 0.0181(10) 0.0074(9)
C20 0.0462(13) 0.0359(12) 0.0385(12) 0.0130(10) 0.0225(11) 0.0057(10)
C21 0.0331(12) 0.0554(16) 0.0508(15) 0.0162(12) 0.0238(11) 0.0021(11)
C22 0.071(8) 0.017(3) 0.025(3) -0.001(2) 0.010(7) 0.003(6)
C23 0.027(4) 0.047(8) 0.033(7) -0.019(5) 0.009(3) 0.006(4)
C24 0.054(6) 0.038(7) 0.028(8) -0.008(4) 0.024(6) -0.008(4)
C25 0.046(9) 0.035(4) 0.020(3) -0.003(2) -0.005(5) 0.013(5)
C26 0.034(3) 0.047(8) 0.034(4) -0.015(5) 0.012(3) -0.014(4)
N1 0.0231(8) 0.0231(8) 0.0202(8) 0.0003(6) 0.0101(6) -0.0011(6)
N2 0.0263(8) 0.0214(8) 0.0253(8) 0.0042(6) 0.0140(7) 0.0032(6)
Cr1 0.02274(16) 0.01848(16) 0.01823(16) 0.00058(11) 0.00917(12) 0.00006(11)
Cl1 0.0373(3) 0.0272(3) 0.0259(2) 0.00653(19) 0.0157(2) 0.0011(2)
C22B 0.064(15) 0.045(17) 0.021(12) -0.008(9) 0.000(10) 0.029(13)
C23B 0.043(12) 0.08(2) 0.033(15) -0.029(13) 0.025(11) -0.026(11)
C24B 0.065(16) 0.015(5) 0.015(4) 0.004(4) 0.007(10) -0.002(8)
C25B 0.017(6) 0.05(2) 0.056(15) -0.028(12) 0.008(6) 0.001(7)
C26B 0.061(18) 0.025(9) 0.033(9) -0.006(6) 0.026(12) -0.022(10)

loop_
_atom_type_symbol
_atom_type_description
_atom_type_scat_dispersion_real
_atom_type_scat_dispersion_imag
_atom_type_scat_source
C C 0.0033 0.0016 'International Tables Vol C Tables 4.2.6.8 and 6.1.1.4'
H H 0.0000 0.0000 'International Tables Vol C Tables 4.2.6.8 and 6.1.1.4'
N N 0.0061 0.0033 'International Tables Vol C Tables 4.2.6.8 and 6.1.1.4'
Cr Cr 0.3209 0.6236 'International Tables Vol C Tables 4.2.6.8 and 6.1.1.4'
Cl Cl 0.1484 0.1585 'International Tables Vol C Tables 4.2.6.8 and 6.1.1.4'

loop_
_geom_angle_atom_site_label_1
_geom_angle_atom_site_label_2
_geom_angle_atom_site_label_3
_geom_angle
_geom_angle_site_symmetry_1
C2 C1 H1A 109.5 .
C2 C1 H1B 109.5 .
H1A C1 H1B 109.5 .
C2 C1 H1C 109.5 .
H1A C1 H1C 109.5 .
H1B C1 H1C 109.5 .
N1 C2 C3 123.75(18) .
N1 C2 C1 119.22(18) .
C3 C2 C1 116.99(18) .
C2 C3 C4 127.42(19) .
C2 C3 H3 116.3 .
C4 C3 H3 116.3 .
N2 C4 C3 123.24(18) .
N2 C4 C5 119.45(19) .
C3 C4 C5 117.27(18) .
C4 C5 H5A 109.5 .
C4 C5 H5B 109.5 .
H5A C5 H5B 109.5 .
C4 C5 H5C 109.5 .
H5A C5 H5C 109.5 .
H5B C5 H5C 109.5 .
C7 C6 C11 121.27(18) .
C7 C6 N1 120.18(17) .
C11 C6 N1 118.52(17) .
C8 C7 C6 118.0(2) .
C8 C7 C12 120.0(2) .
C6 C7 C12 122.00(19) .
C9 C8 C7 121.7(2) .
C9 C8 H8 119.1 .
C7 C8 H8 119.1 .
C8 C9 C10 119.4(2) .
C8 C9 H9 120.3 .
C10 C9 H9 120.3 .
C9 C10 C11 121.3(2) .
C9 C10 H10 119.3 .
C11 C10 H10 119.3 .
C10 C11 C6 118.2(2) .
C10 C11 C13 119.56(19) .
C6 C11 C13 122.24(18) .
C7 C12 H12A 109.5 .
C7 C12 H12B 109.5 .
H12A C12 H12B 109.5 .
C7 C12 H12C 109.5 .
H12A C12 H12C 109.5 .
H12B C12 H12C 109.5 .
C11 C13 H13A 109.5 .
C11 C13 H13B 109.5 .
H13A C13 H13B 109.5 .
C11 C13 H13C 109.5 .
H13A C13 H13C 109.5 .
H13B C13 H13C 109.5 .
C11 C13 H13D 109.5 .
H13A C13 H13D 141.1 .
H13B C13 H13D 56.3 .
H13C C13 H13D 56.3 .
C11 C13 H13E 109.5 .
H13A C13 H13E 56.3 .
H13B C13 H13E 141.1 .
H13C C13 H13E 56.3 .
H13D C13 H13E 109.5 .
C11 C13 H13F 109.5 .
H13A C13 H13F 56.3 .
H13B C13 H13F 56.3 .
H13C C13 H13F 141.1 .
H13D C13 H13F 109.5 .
H13E C13 H13F 109.5 .
C19 C14 C15 120.94(19) .
C19 C14 N2 120.34(18) .
C15 C14 N2 118.57(18) .
C16 C15 C14 118.3(2) .
C16 C15 C20 120.1(2) .
C14 C15 C20 121.6(2) .
C17 C16 C15 120.9(2) .
C17 C16 H16 119.5 .
C15 C16 H16 119.5 .
C18 C17 C16 119.9(2) .
C18 C17 H17 120.0 .
C16 C17 H17 120.0 .
C17 C18 C19 121.7(2) .
C17 C18 H18 119.2 .
C19 C18 H18 119.2 .
C18 C19 C14 118.1(2) .
C18 C19 C21 120.0(2) .
C14 C19 C21 121.9(2) .
C15 C20 H20A 109.5 .
C15 C20 H20B 109.5 .
H20A C20 H20B 109.5 .
C15 C20 H20C 109.5 .
H20A C20 H20C 109.5 .
H20B C20 H20C 109.5 .
C19 C21 H21A 109.5 .
C19 C21 H21B 109.5 .
H21A C21 H21B 109.5 .
C19 C21 H21C 109.5 .
H21A C21 H21C 109.5 .
H21B C21 H21C 109.5 .
C23 C22 C26 107.5(7) .
C23 C22 Cr1 71.9(11) .
C26 C22 Cr1 71.9(11) .
C23 C22 H22 126.4 .
C26 C22 H22 126.0 .
Cr1 C22 H22 122.6 .
C24 C23 C22 108.5(7) .
C24 C23 Cr1 71.9(11) .
C22 C23 Cr1 71.7(12) .
C24 C23 H23 125.9 .
C22 C23 H23 125.6 .
Cr1 C23 H23 122.5 .
C23 C24 C25 107.9(7) .
C23 C24 Cr1 72.4(11) .
C25 C24 Cr1 71.7(12) .
C23 C24 H24 125.8 .
C25 C24 H24 126.2 .
Cr1 C24 H24 119.6 .
C26 C25 C24 109.3(8) .
C26 C25 Cr1 72.5(11) .
C24 C25 Cr1 72.0(12) .
C26 C25 H25 125.6 .
C24 C25 H25 125.1 .
Cr1 C25 H25 124.8 .
C25 C26 C22 106.8(8) .
C25 C26 Cr1 71.6(11) .
C22 C26 Cr1 71.4(12) .
C25 C26 H26 126.3 .
C22 C26 H26 126.8 .
Cr1 C26 H26 120.0 .
C2 N1 C6 117.70(16) .
C2 N1 Cr1 122.11(13) .
C6 N1 Cr1 120.15(12) .
C4 N2 C14 119.02(16) .
C4 N2 Cr1 122.28(13) .
C14 N2 Cr1 118.58(13) .
N1 Cr1 N2 90.47(7) .
N1 Cr1 C22B 111.1(10) .
N2 Cr1 C22B 154.8(8) .
N1 Cr1 C24 102.1(5) .
N2 Cr1 C24 109.6(5) .
C22B Cr1 C24 54.7(10) .
N1 Cr1 C26 155.1(5) .
N2 Cr1 C26 111.6(5) .
C22B Cr1 C26 44.9(10) .
C24 Cr1 C26 60.5(5) .
N1 Cr1 C25 136.2(5) .
N2 Cr1 C25 93.4(4) .
C22B Cr1 C25 62.2(10) .
C24 Cr1 C25 36.2(3) .
C26 Cr1 C25 35.9(3) .
N1 Cr1 C23B 92.5(8) .
N2 Cr1 C23B 135.0(11) .
C22B Cr1 C23B 35.9(7) .
C24 Cr1 C23B 26.6(10) .
C26 Cr1 C23B 63.8(10) .
C25 Cr1 C23B 55.6(10) .
N1 Cr1 C23 94.6(4) .
N2 Cr1 C23 145.1(5) .
C22B Cr1 C23 26.4(11) .
C24 Cr1 C23 35.7(4) .
C26 Cr1 C23 60.7(5) .
C25 Cr1 C23 59.9(5) .
C23B Cr1 C23 10.5(11) .
N1 Cr1 C22 120.4(5) .
N2 Cr1 C22 148.4(5) .
C22B Cr1 C22 10.7(11) .
C24 Cr1 C22 60.3(5) .
C26 Cr1 C22 36.7(3) .
C25 Cr1 C22 60.2(5) .
C23B Cr1 C22 45.1(11) .
C23 Cr1 C22 36.4(4) .
N1 Cr1 C24B 108.0(9) .
N2 Cr1 C24B 102.2(9) .
C22B Cr1 C24B 59.7(9) .
C24 Cr1 C24B 9.0(10) .
C26 Cr1 C24B 57.5(9) .
C25 Cr1 C24B 28.9(10) .
C23B Cr1 C24B 35.0(6) .
C23 Cr1 C24B 43.5(10) .
C22 Cr1 C24B 63.8(10) .
N1 Cr1 C26B 147.0(9) .
N2 Cr1 C26B 121.3(10) .
C22B Cr1 C26B 35.9(6) .
C24 Cr1 C26B 61.0(9) .
C26 Cr1 C26B 9.8(10) .
C25 Cr1 C26B 42.5(10) .
C23B Cr1 C26B 59.3(9) .
C23 Cr1 C26B 54.6(8) .
C22 Cr1 C26B 27.2(10) .
C24B Cr1 C26B 59.8(9) .
N1 Cr1 C25B 143.4(9) .
N2 Cr1 C25B 96.4(8) .
C22B Cr1 C25B 58.6(9) .
C24 Cr1 C25B 41.8(10) .
C26 Cr1 C25B 28.0(10) .
C25 Cr1 C25B 8.1(11) .
C23B Cr1 C25B 57.9(9) .
C23 Cr1 C25B 60.5(9) .
C22 Cr1 C25B 55.2(10) .
C24B Cr1 C25B 35.4(6) .
C26B Cr1 C25B 35.1(5) .
N1 Cr1 Cl1 94.28(5) .
N2 Cr1 Cl1 93.14(5) .
C22B Cr1 Cl1 97.9(10) .
C24 Cr1 Cl1 151.6(4) .
C26 Cr1 Cl1 95.8(4) .
C25 Cr1 Cl1 129.0(6) .
C23B Cr1 Cl1 131.2(11) .
C23 Cr1 Cl1 120.8(6) .
C22 Cr1 Cl1 91.4(5) .
C24B Cr1 Cl1 152.6(8) .
C26B Cr1 Cl1 92.9(7) .
C25B Cr1 Cl1 121.1(10) .
C23B C22B C26B 106.9(13) .
C23B C22B Cr1 72(2) .
C26B C22B Cr1 72(2) .
C23B C22B H22B 126.5 .
C26B C22B H22B 126.6 .
Cr1 C22B H22B 120.1 .
C24B C23B C22B 109.2(14) .
C24B C23B Cr1 72(2) .
C22B C23B Cr1 72(2) .
C24B C23B H23B 125.4 .
C22B C23B H23B 125.4 .
Cr1 C23B H23B 121.2 .
C23B C24B C25B 107.3(13) .
C23B C24B Cr1 73(2) .
C25B C24B Cr1 74(2) .
C23B C24B H24B 126.2 .
C25B C24B H24B 126.2 .
Cr1 C24B H24B 122.4 .
C26B C25B C24B 108.9(13) .
C26B C25B Cr1 71(2) .
C24B C25B Cr1 70(2) .
C26B C25B H25B 125.4 .
C24B C25B H25B 125.3 .
Cr1 C25B H25B 119.0 .
C25B C26B C22B 107.4(12) .
C25B C26B Cr1 74(2) .
C22B C26B Cr1 72(2) .
C25B C26B H26B 126.2 .
C22B C26B H26B 126.2 .
Cr1 C26B H26B 123.4 .
C27 C27 C28 100.0(8) 3_666
C27 C27 H27A 111.8 3_666
C28 C27 H27A 111.8 .
C27 C27 H27B 111.8 3_666
C28 C27 H27B 111.8 .
H27A C27 H27B 109.5 .
C29 C28 C27 111.7(7) .
C29 C28 H28A 109.3 .
C27 C28 H28A 109.3 .
C29 C28 H28B 109.3 .
C27 C28 H28B 109.3 .
H28A C28 H28B 107.9 .
C28 C29 H29A 109.4 .
C28 C29 H29B 109.5 .
H29A C29 H29B 109.5 .
C28 C29 H29C 109.5 .
H29A C29 H29C 109.5 .
H29B C29 H29C 109.5 .
C27B C27B C28B 100.5(10) 3_666
C27B C27B H27C 111.7 3_666
C28B C27B H27C 111.6 .
C27B C27B H27D 111.7 3_666
C28B C27B H27D 111.7 .
H27C C27B H27D 109.4 .
C29B C28B C27B 105.1(10) .
C29B C28B H28C 110.8 .
C27B C28B H28C 110.8 .
C29B C28B H28D 110.7 .
C27B C28B H28D 110.7 .
H28C C28B H28D 108.8 .
C28B C29B H29D 109.4 .
C28B C29B H29E 109.5 .
H29D C29B H29E 109.5 .
C28B C29B H29F 109.5 .
H29D C29B H29F 109.5 .
H29E C29B H29F 109.5 .

loop_
_geom_bond_atom_site_label_1
_geom_bond_atom_site_label_2
_geom_bond_distance
_geom_bond_site_symmetry_2
C1 C2 1.515(3) .
C1 H1A 0.9800 .
C1 H1B 0.9800 .
C1 H1C 0.9800 .
C2 N1 1.328(2) .
C2 C3 1.396(3) .
C3 C4 1.399(3) .
C3 H3 0.9500 .
C4 N2 1.331(3) .
C4 C5 1.507(3) .
C5 H5A 0.9800 .
C5 H5B 0.9800 .
C5 H5C 0.9800 .
C6 C7 1.399(3) .
C6 C11 1.405(3) .
C6 N1 1.443(2) .
C7 C8 1.394(3) .
C7 C12 1.501(3) .
C8 C9 1.376(4) .
C8 H8 0.9500 .
C9 C10 1.384(4) .
C9 H9 0.9500 .
C10 C11 1.392(3) .
C10 H10 0.9500 .
C11 C13 1.502(3) .
C12 H12A 0.9800 .
C12 H12B 0.9800 .
C12 H12C 0.9800 .
C13 H13A 0.9800 .
C13 H13B 0.9800 .
C13 H13C 0.9800 .
C13 H13D 0.9800 .
C13 H13E 0.9800 .
C13 H13F 0.9800 .
C14 C19 1.403(3) .
C14 C15 1.405(3) .
C14 N2 1.440(3) .
C15 C16 1.394(3) .
C15 C20 1.506(3) .
C16 C17 1.380(4) .
C16 H16 0.9500 .
C17 C18 1.370(4) .
C17 H17 0.9500 .
C18 C19 1.389(3) .
C18 H18 0.9500 .
C19 C21 1.501(3) .
C20 H20A 0.9800 .
C20 H20B 0.9800 .
C20 H20C 0.9800 .
C21 H21A 0.9800 .
C21 H21B 0.9800 .
C21 H21C 0.9800 .
C22 C23 1.395(10) .
C22 C26 1.410(9) .
C22 Cr1 2.23(2) .
C22 H22 0.9500 .
C23 C24 1.369(10) .
C23 Cr1 2.24(2) .
C23 H23 0.9500 .
C24 C25 1.387(9) .
C24 Cr1 2.23(2) .
C24 H24 0.9500 .
C25 C26 1.377(10) .
C25 Cr1 2.23(2) .
C25 H25 0.9500 .
C26 Cr1 2.241(18) .
C26 H26 0.9500 .
N1 Cr1 2.0182(16) .
N2 Cr1 2.0195(16) .
Cr1 C22B 2.27(5) .
Cr1 C23B 2.27(4) .
Cr1 C24B 2.26(4) .
Cr1 C26B 2.27(3) .
Cr1 C25B 2.31(4) .
Cr1 Cl1 2.3082(5) .
C22B C23B 1.399(15) .
C22B C26B 1.400(14) .
C22B H22B 0.9500 .
C23B C24B 1.365(15) .
C23B H23B 0.9500 .
C24B C25B 1.391(15) .
C24B H24B 0.9500 .
C25B C26B 1.382(14) .
C25B H25B 0.9500 .
C26B H26B 0.9500 .
C27 C27 1.513(12) 3_666
C27 C28 1.532(8) .
C27 H27A 0.9900 .
C27 H27B 0.9900 .
C28 C29 1.485(8) .
C28 H28A 0.9900 .
C28 H28B 0.9900 .
C29 H29A 0.9800 .
C29 H29B 0.9800 .
C29 H29C 0.9800 .
C27B C27B 1.492(14) 3_666
C27B C28B 1.538(10) .
C27B H27C 0.9900 .
C27B H27D 0.9900 .
C28B C29B 1.537(10) .
C28B H28C 0.9900 .
C28B H28D 0.9900 .
C29B H29D 0.9800 .
C29B H29E 0.9800 .
C29B H29F 0.9800 .

loop_
_geom_torsion_atom_site_label_1
_geom_torsion_atom_site_label_2
_geom_torsion_atom_site_label_3
_geom_torsion_atom_site_label_4
_geom_torsion
_geom_torsion_site_symmetry_1
N1 C2 C3 C4 -13.8(3) .
C1 C2 C3 C4 163.7(2) .
C2 C3 C4 N2 13.4(3) .
C2 C3 C4 C5 -164.34(19) .
C11 C6 C7 C8 -2.3(3) .
N1 C6 C7 C8 175.69(18) .
C11 C6 C7 C12 177.72(19) .
N1 C6 C7 C12 -4.3(3) .
C6 C7 C8 C9 1.2(3) .
C12 C7 C8 C9 -178.8(2) .
C7 C8 C9 C10 0.8(4) .
C8 C9 C10 C11 -1.7(4) .
C9 C10 C11 C6 0.6(3) .
C9 C10 C11 C13 -178.5(2) .
C7 C6 C11 C10 1.5(3) .
N1 C6 C11 C10 -176.61(18) .
C7 C6 C11 C13 -179.44(19) .
N1 C6 C11 C13 2.5(3) .
C19 C14 C15 C16 -4.5(3) .
N2 C14 C15 C16 171.1(2) .
C19 C14 C15 C20 177.3(2) .
N2 C14 C15 C20 -7.2(3) .
C14 C15 C16 C17 1.6(4) .
C20 C15 C16 C17 179.9(3) .
C15 C16 C17 C18 1.8(5) .
C16 C17 C18 C19 -2.5(5) .
C17 C18 C19 C14 -0.3(4) .
C17 C18 C19 C21 -180.0(3) .
C15 C14 C19 C18 3.8(4) .
N2 C14 C19 C18 -171.7(2) .
C15 C14 C19 C21 -176.5(2) .
N2 C14 C19 C21 8.0(3) .
C26 C22 C23 C24 0(2) .
Cr1 C22 C23 C24 -63.0(15) .
C26 C22 C23 Cr1 63.5(15) .
C22 C23 C24 C25 -1(3) .
Cr1 C23 C24 C25 -63.4(16) .
C22 C23 C24 Cr1 62.8(15) .
C23 C24 C25 C26 0(3) .
Cr1 C24 C25 C26 -63.4(16) .
C23 C24 C25 Cr1 63.8(16) .
C24 C25 C26 C22 0(3) .
Cr1 C25 C26 C22 -63.1(15) .
C24 C25 C26 Cr1 63.1(17) .
C23 C22 C26 C25 0(2) .
Cr1 C22 C26 C25 63.2(15) .
C23 C22 C26 Cr1 -63.5(16) .
C3 C2 N1 C6 167.57(18) .
C1 C2 N1 C6 -9.9(3) .
C3 C2 N1 Cr1 -14.8(3) .
C1 C2 N1 Cr1 167.79(14) .
C7 C6 N1 C2 99.5(2) .
C11 C6 N1 C2 -82.4(2) .
C7 C6 N1 Cr1 -78.2(2) .
C11 C6 N1 Cr1 99.90(18) .
C3 C4 N2 C14 -168.81(18) .
C5 C4 N2 C14 8.9(3) .
C3 C4 N2 Cr1 15.3(3) .
C5 C4 N2 Cr1 -166.96(14) .
C19 C14 N2 C4 -96.0(2) .
C15 C14 N2 C4 88.5(2) .
C19 C14 N2 Cr1 80.0(2) .
C15 C14 N2 Cr1 -95.5(2) .
C2 N1 Cr1 N2 30.24(15) .
C6 N1 Cr1 N2 -152.15(14) .
C2 N1 Cr1 C22B -163.1(10) .
C6 N1 Cr1 C22B 14.5(10) .
C2 N1 Cr1 C24 140.4(5) .
C6 N1 Cr1 C24 -42.0(5) .
C2 N1 Cr1 C26 -176.6(12) .
C6 N1 Cr1 C26 1.0(12) .
C2 N1 Cr1 C25 125.7(6) .
C6 N1 Cr1 C25 -56.7(6) .
C2 N1 Cr1 C23B 165.4(11) .
C6 N1 Cr1 C23B -17.0(11) .
C2 N1 Cr1 C23 175.7(6) .
C6 N1 Cr1 C23 -6.7(6) .
C2 N1 Cr1 C22 -157.1(6) .
C6 N1 Cr1 C22 20.5(6) .
C2 N1 Cr1 C24B 133.3(10) .
C6 N1 Cr1 C24B -49.1(10) .
C2 N1 Cr1 C26B -165.0(14) .
C6 N1 Cr1 C26B 12.7(14) .
C2 N1 Cr1 C25B 131.6(13) .
C6 N1 Cr1 C25B -50.8(14) .
C2 N1 Cr1 Cl1 -62.95(14) .
C6 N1 Cr1 Cl1 114.66(13) .
C4 N2 Cr1 N1 -30.56(15) .
C14 N2 Cr1 N1 153.56(14) .
C4 N2 Cr1 C22B 180(3) .
C14 N2 Cr1 C22B 4(3) .
C4 N2 Cr1 C24 -133.6(5) .
C14 N2 Cr1 C24 50.5(5) .
C4 N2 Cr1 C26 161.3(5) .
C14 N2 Cr1 C26 -14.6(5) .
C4 N2 Cr1 C25 -166.9(6) .
C14 N2 Cr1 C25 17.2(6) .
C4 N2 Cr1 C23B -124.6(12) .
C14 N2 Cr1 C23B 59.5(12) .
C4 N2 Cr1 C23 -129.3(7) .
C14 N2 Cr1 C23 54.8(7) .
C4 N2 Cr1 C22 161.6(10) .
C14 N2 Cr1 C22 -14.3(10) .
C4 N2 Cr1 C24B -139.1(9) .
C14 N2 Cr1 C24B 45.1(9) .
C4 N2 Cr1 C26B 159.1(8) .
C14 N2 Cr1 C26B -16.8(8) .
C4 N2 Cr1 C25B -174.5(10) .
C14 N2 Cr1 C25B 9.6(10) .
C4 N2 Cr1 Cl1 63.76(14) .
C14 N2 Cr1 Cl1 -112.13(13) .
C23 C24 Cr1 N1 80.9(9) .
C25 C24 Cr1 N1 -162.7(10) .
C23 C24 Cr1 N2 175.7(9) .
C25 C24 Cr1 N2 -67.8(10) .
C23 C24 Cr1 C22B -26.5(13) .
C25 C24 Cr1 C22B 89.9(14) .
C23 C24 Cr1 C26 -79.8(8) .
C25 C24 Cr1 C26 36.6(7) .
C23 C24 Cr1 C25 -116.4(11) .
C23 C24 Cr1 C23B 10(2) .
C25 C24 Cr1 C23B 126(2) .
C25 C24 Cr1 C23 116.4(11) .
C23 C24 Cr1 C22 -37.3(7) .
C25 C24 Cr1 C22 79.1(8) .
C23 C24 Cr1 C24B -148(8) .
C25 C24 Cr1 C24B -31(7) .
C23 C24 Cr1 C26B -68.6(12) .
C25 C24 Cr1 C26B 47.8(13) .
C23 C24 Cr1 C25B -107.0(16) .
C25 C24 Cr1 C25B 9.5(17) .
C23 C24 Cr1 Cl1 -43.1(17) .
C25 C24 Cr1 Cl1 73.4(17) .
C25 C26 Cr1 N1 -87.0(18) .
C22 C26 Cr1 N1 28.7(19) .
C25 C26 Cr1 N2 64.0(10) .
C22 C26 Cr1 N2 179.7(9) .
C25 C26 Cr1 C22B -105.0(17) .
C22 C26 Cr1 C22B 10.7(18) .
C25 C26 Cr1 C24 -36.9(7) .
C22 C26 Cr1 C24 78.8(8) .
C22 C26 Cr1 C25 115.7(11) .
C25 C26 Cr1 C23B -66.8(13) .
C22 C26 Cr1 C23B 48.9(14) .
C25 C26 Cr1 C23 -78.1(8) .
C22 C26 Cr1 C23 37.6(7) .
C25 C26 Cr1 C22 -115.7(11) .
C25 C26 Cr1 C24B -27.0(13) .
C22 C26 Cr1 C24B 88.7(14) .
C25 C26 Cr1 C26B -127(6) .
C22 C26 Cr1 C26B -11(6) .
C25 C26 Cr1 C25B 3(2) .
C22 C26 Cr1 C25B 119(2) .
C25 C26 Cr1 Cl1 159.7(10) .
C22 C26 Cr1 Cl1 -84.6(10) .
C26 C25 Cr1 N1 142.6(10) .
C24 C25 Cr1 N1 24.8(13) .
C26 C25 Cr1 N2 -123.2(10) .
C24 C25 Cr1 N2 119.0(10) .
C26 C25 Cr1 C22B 50.4(13) .
C24 C25 Cr1 C22B -67.3(13) .
C26 C25 Cr1 C24 117.8(11) .
C24 C25 Cr1 C26 -117.8(11) .
C26 C25 Cr1 C23B 91.9(14) .
C24 C25 Cr1 C23B -25.8(14) .
C26 C25 Cr1 C23 80.6(8) .
C24 C25 Cr1 C23 -37.2(7) .
C26 C25 Cr1 C22 38.4(7) .
C24 C25 Cr1 C22 -79.4(8) .
C26 C25 Cr1 C24B 127(2) .
C24 C25 Cr1 C24B 10(2) .
C26 C25 Cr1 C26B 11.6(15) .
C24 C25 Cr1 C26B -106.1(15) .
C26 C25 Cr1 C25B -12(8) .
C24 C25 Cr1 C25B -129(8) .
C26 C25 Cr1 Cl1 -26.4(12) .
C24 C25 Cr1 Cl1 -144.1(10) .
C24 C23 Cr1 N1 -104.4(10) .
C22 C23 Cr1 N1 138.3(10) .
C24 C23 Cr1 N2 -7.0(14) .
C22 C23 Cr1 N2 -124.3(12) .
C24 C23 Cr1 C22B 125(2) .
C22 C23 Cr1 C22B 8(2) .
C22 C23 Cr1 C24 -117.3(11) .
C24 C23 Cr1 C26 79.3(8) .
C22 C23 Cr1 C26 -38.0(7) .
C24 C23 Cr1 C25 37.7(7) .
C22 C23 Cr1 C25 -79.5(8) .
C24 C23 Cr1 C23B -25(6) .
C22 C23 Cr1 C23B -143(7) .
C24 C23 Cr1 C22 117.3(11) .
C24 C23 Cr1 C24B 6.9(16) .
C22 C23 Cr1 C24B -110.3(15) .
C24 C23 Cr1 C26B 88.4(13) .
C22 C23 Cr1 C26B -28.9(13) .
C24 C23 Cr1 C25B 47.1(13) .
C22 C23 Cr1 C25B -70.2(13) .
C24 C23 Cr1 Cl1 157.8(9) .
C22 C23 Cr1 Cl1 40.5(10) .
C23 C22 Cr1 N1 -50.3(10) .
C26 C22 Cr1 N1 -166.4(8) .
C23 C22 Cr1 N2 115.6(14) .
C26 C22 Cr1 N2 -0.6(17) .
C23 C22 Cr1 C22B -19(6) .
C26 C22 Cr1 C22B -135(7) .
C23 C22 Cr1 C24 36.7(6) .
C26 C22 Cr1 C24 -79.5(8) .
C23 C22 Cr1 C26 116.2(11) .
C23 C22 Cr1 C25 78.6(8) .
C26 C22 Cr1 C25 -37.5(7) .
C23 C22 Cr1 C23B 9.0(16) .
C26 C22 Cr1 C23B -107.2(17) .
C26 C22 Cr1 C23 -116.2(11) .
C23 C22 Cr1 C24B 46.0(12) .
C26 C22 Cr1 C24B -70.1(13) .
C23 C22 Cr1 C26B 120(2) .
C26 C22 Cr1 C26B 4(2) .
C23 C22 Cr1 C25B 86.2(13) .
C26 C22 Cr1 C25B -29.9(14) .
C23 C22 Cr1 Cl1 -146.1(10) .
C26 C22 Cr1 Cl1 97.8(10) .
N1 Cr1 C22B C23B -63.2(19) .
N2 Cr1 C22B C23B 84(4) .
C24 Cr1 C22B C23B 27.0(15) .
C26 Cr1 C22B C23B 109(2) .
C25 Cr1 C22B C23B 69.0(16) .
C23 Cr1 C22B C23B -9(2) .
C22 Cr1 C22B C23B 146(7) .
C24B Cr1 C22B C23B 35.9(12) .
C26B Cr1 C22B C23B 115(2) .
C25B Cr1 C22B C23B 77.4(14) .
Cl1 Cr1 C22B C23B -160.9(18) .
N1 Cr1 C22B C26B -178.3(16) .
N2 Cr1 C22B C26B -31(4) .
C24 Cr1 C22B C26B -88.1(16) .
C26 Cr1 C22B C26B -6.3(17) .
C25 Cr1 C22B C26B -46.1(15) .
C23B Cr1 C22B C26B -115(2) .
C23 Cr1 C22B C26B -124(3) .
C22 Cr1 C22B C26B 30(6) .
C24B Cr1 C22B C26B -79.2(14) .
C25B Cr1 C22B C26B -37.7(11) .
Cl1 Cr1 C22B C26B 84.0(18) .
C26B C22B C23B C24B 2(5) .
Cr1 C22B C23B C24B -63(3) .
C26B C22B C23B Cr1 64(3) .
N1 Cr1 C23B C24B -118.3(19) .
N2 Cr1 C23B C24B -25(2) .
C22B Cr1 C23B C24B 118(2) .
C24 Cr1 C23B C24B -6(2) .
C26 Cr1 C23B C24B 70.1(16) .
C25 Cr1 C23B C24B 29.3(15) .
C23 Cr1 C23B C24B 140(7) .
C22 Cr1 C23B C24B 110(2) .
C26B Cr1 C23B C24B 80.0(15) .
C25B Cr1 C23B C24B 38.6(13) .
Cl1 Cr1 C23B C24B 143.7(18) .
N1 Cr1 C23B C22B 123.5(19) .
N2 Cr1 C23B C22B -143(2) .
C24 Cr1 C23B C22B -124(3) .
C26 Cr1 C23B C22B -48.1(16) .
C25 Cr1 C23B C22B -88.9(17) .
C23 Cr1 C23B C22B 22(6) .
C22 Cr1 C23B C22B -8.6(18) .
C24B Cr1 C23B C22B -118(2) .
C26B Cr1 C23B C22B -38.2(12) .
C25B Cr1 C23B C22B -79.5(14) .
Cl1 Cr1 C23B C22B 26(2) .
C22B C23B C24B C25B -5(5) .
Cr1 C23B C24B C25B -67(3) .
C22B C23B C24B Cr1 62(3) .
N1 Cr1 C24B C23B 67.6(19) .
N2 Cr1 C24B C23B 162.1(18) .
C22B Cr1 C24B C23B -36.8(13) .
C24 Cr1 C24B C23B 17(7) .
C26 Cr1 C24B C23B -89.8(17) .
C25 Cr1 C24B C23B -123(3) .
C23 Cr1 C24B C23B -9.7(18) .
C22 Cr1 C24B C23B -48.0(17) .
C26B Cr1 C24B C23B -78.6(15) .
C25B Cr1 C24B C23B -114(2) .
Cl1 Cr1 C24B C23B -75(3) .
N1 Cr1 C24B C25B -178.3(18) .
N2 Cr1 C24B C25B -83.7(19) .
C22B Cr1 C24B C25B 77.4(15) .
C24 Cr1 C24B C25B 131(8) .
C26 Cr1 C24B C25B 24.3(15) .
C25 Cr1 C24B C25B -9(2) .
C23B Cr1 C24B C25B 114(2) .
C23 Cr1 C24B C25B 104(2) .
C22 Cr1 C24B C25B 66.1(17) .
C26B Cr1 C24B C25B 35.5(13) .
Cl1 Cr1 C24B C25B 39(4) .
C23B C24B C25B C26B 6(5) .
Cr1 C24B C25B C26B -61(3) .
C23B C24B C25B Cr1 66(3) .
N1 Cr1 C25B C26B 122(2) .
N2 Cr1 C25B C26B -138.5(19) .
C22B Cr1 C25B C26B 38.6(12) .
C24 Cr1 C25B C26B 109(2) .
C26 Cr1 C25B C26B -13.0(19) .
C25 Cr1 C25B C26B 152(9) .
C23B Cr1 C25B C26B 81.1(14) .
C23 Cr1 C25B C26B 69.3(16) .
C22 Cr1 C25B C26B 26.5(15) .
C24B Cr1 C25B C26B 119(2) .
Cl1 Cr1 C25B C26B -41(2) .
N1 Cr1 C25B C24B 3(3) .
N2 Cr1 C25B C24B 102.2(19) .
C22B Cr1 C25B C24B -80.7(15) .
C24 Cr1 C25B C24B -10.2(18) .
C26 Cr1 C25B C24B -132(3) .
C25 Cr1 C25B C24B 33(8) .
C23B Cr1 C25B C24B -38.2(13) .
C23 Cr1 C25B C24B -50.0(17) .
C22 Cr1 C25B C24B -92.8(18) .
C26B Cr1 C25B C24B -119(2) .
Cl1 Cr1 C25B C24B -160.3(18) .
C24B C25B C26B C22B -5(5) .
Cr1 C25B C26B C22B -65(3) .
C24B C25B C26B Cr1 60(3) .
C23B C22B C26B C25B 2(5) .
Cr1 C22B C26B C25B 66(3) .
C23B C22B C26B Cr1 -64(3) .
N1 Cr1 C26B C25B -112(3) .
N2 Cr1 C26B C25B 50(2) .
C22B Cr1 C26B C25B -115(2) .
C24 Cr1 C26B C25B -46.1(16) .
C26 Cr1 C26B C25B 38(6) .
C25 Cr1 C26B C25B -5.6(18) .
C23B Cr1 C26B C25B -76.7(14) .
C23 Cr1 C26B C25B -87.9(17) .
C22 Cr1 C26B C25B -127(3) .
C24B Cr1 C26B C25B -35.8(12) .
Cl1 Cr1 C26B C25B 145.8(19) .
N1 Cr1 C26B C22B 3(3) .
N2 Cr1 C26B C22B 165.1(18) .
C24 Cr1 C26B C22B 68.7(16) .
C26 Cr1 C26B C22B 153(7) .
C25 Cr1 C26B C22B 109.2(18) .
C23B Cr1 C26B C22B 38.1(12) .
C23 Cr1 C26B C22B 26.9(16) .
C22 Cr1 C26B C22B -12(2) .
C24B Cr1 C26B C22B 79.0(14) .
C25B Cr1 C26B C22B 115(2) .
Cl1 Cr1 C26B C22B -99.4(19) .
C27 C27 C28 C29 168.4(9) 3_666
C27B C27B C28B C29B 161(2) 3_666
